data_7100518
loop_
_publ_author_name
'Clotilde Policar'
'Francois Bellot'
'Renaud Hardre'
'Giorgio Pelosi'
'Michel Therisod'

_publ_section_title
;
Superoxide Dismutase Activity of Cobalt(II) Complexes
Based on a Sugar Plateform.
;
_journal_name_full 'Chemical Communications'
_journal_paper_doi 10.1039/b508893c
_journal_year 2005
_chemical_formula_sum 'C24 H25 Co F12 N3 O4 P2'
_chemical_formula_weight 768.34
_space_group_IT_number 4
_symmetry_cell_setting monoclinic
_symmetry_space_group_name_Hall 'P 2yb'
_symmetry_space_group_name_H-M 'P 1 21 1'
_cell_angle_alpha 90.00
_cell_angle_beta 90.166(5)
_cell_angle_gamma 90.00
_cell_formula_units_Z 2
_cell_length_a 9.233(5)
_cell_length_b 10.440(5)
_cell_length_c 15.360(5)
_cell_measurement_temperature 298(2)
_cell_volume 1480.6(12)
_diffrn_ambient_temperature 293(2)
_exptl_crystal_density_diffrn 1.723
_cod_original_sg_symbol_H-M 'P 21'
_cod_database_code 7100518

loop_
_symmetry_equiv_pos_as_xyz
'x, y, z'
'-x, y+1/2, -z'

loop_
_atom_site_label
_atom_site_type_symbol
_atom_site_fract_x
_atom_site_fract_y
_atom_site_fract_z
_atom_site_U_iso_or_equiv
_atom_site_adp_type
_atom_site_occupancy
_atom_site_symmetry_multiplicity
_atom_site_calc_flag
_atom_site_refinement_flags
_atom_site_disorder_assembly
_atom_site_disorder_group
Co1 Co 0.95565(6) 0.19597(6) 0.30621(4) 0.0474(2) Uani 1 1 d . . .
P1 P 0.74847(19) 0.2192(2) -0.08335(11) 0.0809(6) Uani 1 1 d . . .
P2 P 0.46943(16) 0.51177(16) 0.41460(10) 0.0652(5) Uani 1 1 d . . .
F1 F 0.6540(7) 0.1348(6) -0.1441(4) 0.196(3) Uani 1 1 d . . .
F2 F 0.8300(8) 0.2644(6) -0.1648(4) 0.198(3) Uani 1 1 d . . .
F3 F 0.8637(5) 0.1107(5) -0.0739(3) 0.1424(19) Uani 1 1 d . . .
F4 F 0.6731(5) 0.1653(7) -0.0003(3) 0.169(2) Uani 1 1 d . . .
F5 F 0.6426(8) 0.3274(7) -0.0949(4) 0.228(4) Uani 1 1 d . . .
F6 F 0.8392(7) 0.3023(5) -0.0218(4) 0.169(2) Uani 1 1 d . . .
F7 F 0.6320(3) 0.5347(4) 0.3847(2) 0.0919(11) Uani 1 1 d . . .
F8 F 0.4939(5) 0.3634(4) 0.3948(4) 0.1403(18) Uani 1 1 d . . .
F9 F 0.4155(4) 0.5224(7) 0.3223(3) 0.167(3) Uani 1 1 d . . .
F10 F 0.4558(5) 0.6480(4) 0.4403(5) 0.205(3) Uani 1 1 d . . .
F11 F 0.5301(4) 0.4811(6) 0.5086(3) 0.1353(19) Uani 1 1 d . . .
F12 F 0.3083(4) 0.4833(5) 0.4447(2) 0.1104(14) Uani 1 1 d . . .
O1 O 1.4140(4) 0.1587(4) 0.1745(3) 0.0769(12) Uani 1 1 d . . .
O2 O 1.0211(3) 0.1339(3) 0.1846(2) 0.0556(9) Uani 1 1 d . . .
O3 O 1.1205(3) 0.3366(3) 0.2766(2) 0.0535(9) Uani 1 1 d . . .
O4 O 1.1489(3) 0.1043(3) 0.3499(2) 0.0520(9) Uani 1 1 d . . .
N1 N 0.8171(4) 0.0457(4) 0.2807(3) 0.0453(11) Uani 1 1 d . . .
N2 N 0.8347(5) 0.3439(4) 0.2487(3) 0.0498(12) Uani 1 1 d . . .
N3 N 0.9497(4) 0.2313(4) 0.4369(3) 0.0497(11) Uani 1 1 d . . .
C1 C 1.3514(7) 0.1300(7) 0.0980(5) 0.086(2) Uani 1 1 d . . .
H42 H 1.4084 0.0889 0.0567 0.103 Uiso 1 1 calc R . .
C2 C 1.2122(7) 0.1557(7) 0.0755(4) 0.083(2) Uani 1 1 d . . .
H38 H 1.1785 0.1313 0.0209 0.100 Uiso 1 1 calc R . .
C3 C 1.1128(6) 0.2219(6) 0.1360(3) 0.0653(16) Uani 1 1 d . . .
H35 H 1.0529 0.2838 0.1042 0.078 Uiso 1 1 calc R . .
C4 C 1.2047(6) 0.2907(6) 0.2041(4) 0.0623(16) Uani 1 1 d . . .
H23 H 1.2539 0.3633 0.1766 0.075 Uiso 1 1 calc R . .
C5 C 1.3169(5) 0.2016(7) 0.2429(3) 0.0610(13) Uani 1 1 d . . .
H20 H 1.3745 0.2514 0.2845 0.073 Uiso 1 1 calc R . .
C6 C 1.2665(6) 0.0810(6) 0.2892(4) 0.0591(16) Uani 1 1 d . . .
C7 C 0.9169(6) 0.0626(6) 0.1358(3) 0.0724(18) Uani 1 1 d . . .
H40A H 0.9651 -0.0019 0.1008 0.087 Uiso 1 1 calc R . .
H40B H 0.8636 0.1191 0.0972 0.087 Uiso 1 1 calc R . .
C8 C 0.8157(5) 0.0002(5) 0.1988(4) 0.0535(14) Uani 1 1 d . . .
C9 C 0.7187(7) -0.0951(6) 0.1735(4) 0.0714(18) Uani 1 1 d . . .
H44 H 0.7168 -0.1243 0.1163 0.086 Uiso 1 1 calc R . .
C10 C 0.6266(6) -0.1448(6) 0.2339(5) 0.080(2) Uani 1 1 d . . .
H39 H 0.5622 -0.2091 0.2180 0.095 Uiso 1 1 calc R . .
C11 C 0.6282(6) -0.1011(5) 0.3170(4) 0.0647(16) Uani 1 1 d . . .
H26 H 0.5656 -0.1347 0.3584 0.078 Uiso 1 1 calc R . .
C12 C 0.7256(5) -0.0052(5) 0.3385(4) 0.0564(14) Uani 1 1 d . . .
H102 H 0.7274 0.0251 0.3955 0.068 Uiso 1 1 calc R . .
C13 C 1.0573(6) 0.4622(5) 0.2697(4) 0.0640(16) Uani 1 1 d . . .
H17A H 1.1166 0.5154 0.2322 0.077 Uiso 1 1 calc R . .
H17B H 1.0540 0.5018 0.3267 0.077 Uiso 1 1 calc R . .
C14 C 0.9067(5) 0.4532(5) 0.2328(3) 0.0514(14) Uani 1 1 d . . .
C15 C 0.8436(7) 0.5514(5) 0.1850(4) 0.0643(16) Uani 1 1 d . . .
H100 H 0.8945 0.6267 0.1744 0.077 Uiso 1 1 calc R . .
C16 C 0.7062(8) 0.5365(7) 0.1537(4) 0.075(2) Uani 1 1 d . . .
H37 H 0.6630 0.6022 0.1220 0.090 Uiso 1 1 calc R . .
C17 C 0.6317(6) 0.4254(6) 0.1687(4) 0.0653(16) Uani 1 1 d . . .
H36 H 0.5385 0.4136 0.1472 0.078 Uiso 1 1 calc R . .
C18 C 0.6991(6) 0.3331(6) 0.2163(3) 0.0595(15) Uani 1 1 d . . .
H30 H 0.6487 0.2576 0.2271 0.071 Uiso 1 1 calc R . .
C19 C 1.1975(5) 0.1549(5) 0.4316(3) 0.0624(16) Uani 1 1 d . . .
H16A H 1.2658 0.2240 0.4217 0.075 Uiso 1 1 calc R . .
H16B H 1.2464 0.0885 0.4646 0.075 Uiso 1 1 calc R . .
C20 C 1.0700(5) 0.2042(5) 0.4823(3) 0.0462(11) Uani 1 1 d . . .
C21 C 1.0802(7) 0.2227(6) 0.5708(4) 0.0697(17) Uani 1 1 d . . .
H27 H 1.1647 0.2028 0.6010 0.084 Uiso 1 1 calc R . .
C22 C 0.9605(9) 0.2719(6) 0.6136(4) 0.081(2) Uani 1 1 d . . .
H46 H 0.9637 0.2848 0.6735 0.097 Uiso 1 1 calc R . .
C23 C 0.8380(7) 0.3015(6) 0.5679(4) 0.0704(17) Uani 1 1 d . . .
H31 H 0.7579 0.3359 0.5961 0.084 Uiso 1 1 calc R . .
C24 C 0.8350(6) 0.2800(5) 0.4804(4) 0.0588(14) Uani 1 1 d . . .
H22 H 0.7511 0.2995 0.4495 0.071 Uiso 1 1 calc R . .
H101 H 1.221(6) 0.023(5) 0.239(4) 0.081(18) Uiso 1 1 d . . .
H106 H 1.340(5) 0.045(4) 0.323(3) 0.044(13) Uiso 1 1 d . . .

loop_
_atom_site_aniso_label
_atom_site_aniso_U_11
_atom_site_aniso_U_22
_atom_site_aniso_U_33
_atom_site_aniso_U_23
_atom_site_aniso_U_13
_atom_site_aniso_U_12
Co1 0.0398(3) 0.0509(4) 0.0516(4) 0.0021(4) -0.0028(3) -0.0018(4)
P1 0.0785(11) 0.0966(15) 0.0675(11) -0.0044(11) -0.0138(9) 0.0194(12)
P2 0.0552(10) 0.0760(12) 0.0643(11) -0.0079(9) 0.0017(8) -0.0117(8)
F1 0.205(6) 0.191(6) 0.190(6) -0.027(4) -0.108(5) -0.025(5)
F2 0.247(7) 0.240(8) 0.107(4) 0.071(4) 0.035(4) 0.031(6)
F3 0.148(4) 0.174(4) 0.105(3) 0.021(3) 0.021(3) 0.090(4)
F4 0.113(3) 0.252(8) 0.142(4) 0.041(5) 0.051(3) 0.027(4)
F5 0.267(8) 0.217(7) 0.200(6) -0.064(5) -0.112(6) 0.160(6)
F6 0.212(6) 0.153(5) 0.140(4) -0.023(4) -0.064(4) -0.048(4)
F7 0.057(2) 0.128(3) 0.091(2) -0.008(2) 0.0112(18) -0.025(2)
F8 0.112(3) 0.088(3) 0.221(5) -0.036(3) -0.024(3) -0.002(3)
F9 0.082(3) 0.331(9) 0.088(3) 0.056(4) -0.014(2) -0.004(4)
F10 0.114(4) 0.081(4) 0.421(10) -0.086(4) 0.084(5) -0.006(3)
F11 0.109(4) 0.219(6) 0.078(3) 0.012(3) -0.006(2) -0.048(4)
F12 0.065(2) 0.168(4) 0.098(3) -0.034(3) 0.0210(19) -0.031(3)
O1 0.046(2) 0.094(4) 0.091(3) -0.012(2) 0.018(2) -0.002(2)
O2 0.0438(19) 0.069(2) 0.054(2) -0.0021(18) 0.0035(17) -0.0095(18)
O3 0.042(2) 0.045(2) 0.073(3) 0.0034(19) -0.0009(19) -0.0018(17)
O4 0.046(2) 0.054(2) 0.056(2) -0.0054(18) -0.0080(18) 0.0066(18)
N1 0.039(3) 0.047(3) 0.050(3) 0.002(2) -0.004(2) -0.002(2)
N2 0.041(3) 0.058(3) 0.050(3) 0.001(2) 0.003(2) 0.000(2)
N3 0.045(2) 0.050(3) 0.054(3) 0.003(2) -0.005(2) 0.003(2)
C1 0.072(5) 0.108(5) 0.079(5) -0.037(4) 0.029(4) -0.018(4)
C2 0.081(4) 0.114(6) 0.055(4) -0.017(4) 0.023(3) -0.021(4)
C3 0.055(3) 0.081(5) 0.060(3) 0.010(3) 0.011(3) -0.013(3)
C4 0.048(3) 0.063(4) 0.075(4) -0.004(3) 0.013(3) -0.009(3)
C5 0.045(3) 0.073(4) 0.064(3) 0.001(4) 0.004(2) 0.008(4)
C6 0.047(4) 0.068(4) 0.062(4) -0.008(3) -0.003(3) 0.019(3)
C7 0.076(4) 0.094(5) 0.047(3) -0.011(3) -0.003(3) -0.016(4)
C8 0.045(3) 0.061(4) 0.055(4) -0.011(3) -0.008(3) 0.002(3)
C9 0.063(4) 0.078(5) 0.074(5) -0.021(4) -0.003(4) -0.011(4)
C10 0.052(4) 0.068(5) 0.119(6) -0.016(4) -0.017(4) -0.008(3)
C11 0.052(4) 0.053(4) 0.089(5) -0.006(3) 0.005(3) -0.014(3)
C12 0.044(3) 0.058(4) 0.068(4) 0.002(3) 0.004(3) 0.003(3)
C13 0.062(4) 0.041(3) 0.089(4) 0.007(3) -0.001(3) 0.005(3)
C14 0.047(3) 0.043(3) 0.064(4) 0.006(3) 0.009(3) 0.008(3)
C15 0.068(4) 0.057(4) 0.068(4) 0.020(3) 0.019(3) 0.014(3)
C16 0.068(5) 0.082(5) 0.075(4) 0.028(4) 0.007(4) 0.032(4)
C17 0.052(4) 0.081(5) 0.063(4) 0.005(3) -0.006(3) 0.013(4)
C18 0.040(3) 0.075(4) 0.063(4) 0.004(3) 0.005(3) 0.007(3)
C19 0.046(3) 0.073(4) 0.068(4) -0.013(3) -0.013(3) 0.003(3)
C20 0.049(3) 0.039(3) 0.050(3) -0.004(3) -0.012(2) -0.003(3)
C21 0.073(4) 0.079(5) 0.057(4) -0.004(3) -0.007(3) -0.010(4)
C22 0.123(6) 0.063(4) 0.056(4) -0.018(3) 0.002(4) -0.004(4)
C23 0.067(4) 0.072(4) 0.072(5) -0.013(4) 0.010(4) 0.002(3)
C24 0.051(3) 0.060(4) 0.065(4) -0.004(3) 0.003(3) 0.009(3)

loop_
_geom_bond_atom_site_label_1
_geom_bond_atom_site_label_2
_geom_bond_distance
_geom_bond_site_symmetry_2
_geom_bond_publ_flag
Co1 N3 2.042(4) . ?
Co1 N1 2.061(4) . ?
Co1 O2 2.069(3) . ?
Co1 N2 2.099(4) . ?
Co1 O4 2.132(3) . ?
Co1 O3 2.164(3) . ?
P1 F5 1.504(6) . ?
P1 F6 1.530(5) . ?
P1 F2 1.536(6) . ?
P1 F1 1.550(5) . ?
P1 F4 1.560(5) . ?
P1 F3 1.561(5) . ?
P2 F10 1.482(5) . ?
P2 F9 1.505(4) . ?
P2 F11 1.580(5) . ?
P2 F12 1.587(4) . ?
P2 F7 1.589(3) . ?
P2 F8 1.595(4) . ?
O1 C1 1.342(7) . ?
O1 C5 1.454(6) . ?
O2 C7 1.428(6) . ?
O2 C3 1.456(6) . ?
O3 C13 1.439(6) . ?
O3 C4 1.441(6) . ?
O4 C19 1.433(6) . ?
O4 C6 1.454(6) . ?
N1 C12 1.338(6) . ?
N1 C8 1.346(6) . ?
N2 C14 1.343(6) . ?
N2 C18 1.351(6) . ?
N3 C20 1.341(5) . ?
N3 C24 1.353(6) . ?
C1 C2 1.357(8) . ?
C2 C3 1.479(8) . ?
C3 C4 1.524(7) . ?
C4 C5 1.513(7) . ?
C5 C6 1.520(8) . ?
C7 C8 1.496(7) . ?
C8 C9 1.393(7) . ?
C9 C10 1.363(8) . ?
C10 C11 1.355(8) . ?
C11 C12 1.385(7) . ?
C13 C14 1.502(7) . ?
C14 C15 1.388(7) . ?
C15 C16 1.364(8) . ?
C16 C17 1.368(8) . ?
C17 C18 1.360(7) . ?
C19 C20 1.503(7) . ?
C20 C21 1.376(6) . ?
C21 C22 1.386(8) . ?
C22 C23 1.365(8) . ?
C23 C24 1.363(7) . ?
